data_4125598
loop_
_publ_author_name
'Rittle, Jonathan'
'Peters, Jonas C.'

_publ_section_title
;
 N-H Bond Dissociation Enthalpies and Facile H Atom Transfers for Early
 Intermediates of Fe-N2 and Fe-CN Reductions.
;
_journal_issue 8
_journal_name_full 'Journal of the American Chemical Society'
_journal_page_first 3161
_journal_page_last 3170
_journal_paper_doi 10.1021/jacs.6b12861
_journal_volume 139
_journal_year 2017
_chemical_formula_sum 'C70 H69.64 B F24 Fe N P3 Si'
_chemical_formula_weight 1568.56
_chemical_name_systematic
;
 ?
;
_space_group_crystal_system triclinic
_space_group_IT_number 2
_space_group_name_Hall '-P 1'
_space_group_name_H-M_alt 'P -1'
_symmetry_space_group_name_Hall '-P 1'
_symmetry_space_group_name_H-M 'P -1'
_atom_sites_solution_hydrogens mixed
_audit_creation_method SHELXL-2013
_cell_angle_alpha 88.513(2)
_cell_angle_beta 73.783(2)
_cell_angle_gamma 87.956(3)
_cell_formula_units_Z 2
_cell_length_a 12.9953(9)
_cell_length_b 14.3232(10)
_cell_length_c 20.0060(13)
_cell_measurement_reflns_used 9735
_cell_measurement_temperature 100(2)
_cell_measurement_theta_max 27.12
_cell_measurement_theta_min 2.29
_cell_volume 3572.9(4)
_computing_structure_refinement 'SHELXL-2013 (Sheldrick, 2013)'
_diffrn_ambient_temperature 100(2)
_diffrn_detector_area_resol_mean 8.33
_diffrn_measured_fraction_theta_full 0.999
_diffrn_measured_fraction_theta_max 0.996
_diffrn_measurement_device_type 'Bruker KAPPA APEXII CCD'
_diffrn_measurement_method '\f and \w scans'
_diffrn_radiation_type MoK\a
_diffrn_radiation_wavelength 0.71073
_diffrn_reflns_av_R_equivalents 0.0443
_diffrn_reflns_av_unetI/netI 0.0365
_diffrn_reflns_Laue_measured_fraction_full 0.999
_diffrn_reflns_Laue_measured_fraction_max 0.996
_diffrn_reflns_limit_h_max 16
_diffrn_reflns_limit_h_min -16
_diffrn_reflns_limit_k_max 18
_diffrn_reflns_limit_k_min -18
_diffrn_reflns_limit_l_max 25
_diffrn_reflns_limit_l_min -25
_diffrn_reflns_number 78334
_diffrn_reflns_point_group_measured_fraction_full 0.999
_diffrn_reflns_point_group_measured_fraction_max 0.996
_diffrn_reflns_theta_full 25.242
_diffrn_reflns_theta_max 27.159
_diffrn_reflns_theta_min 2.245
_diffrn_source 'fine-focus sealed tube'
_exptl_absorpt_coefficient_mu 0.400
_exptl_absorpt_correction_type multi-scan
_exptl_absorpt_process_details 'SADABS-2014/5 (Sheldrick, 2014)'
_exptl_crystal_colour purple
_exptl_crystal_density_diffrn 1.458
_exptl_crystal_description needle
_exptl_crystal_F_000 1605
_exptl_crystal_size_max 0.120
_exptl_crystal_size_mid 0.080
_exptl_crystal_size_min 0.050
_exptl_transmission_factor_max 0.7455
_exptl_transmission_factor_min 0.6863
_refine_diff_density_max 1.174
_refine_diff_density_min -0.753
_refine_diff_density_rms 0.068
_refine_ls_extinction_method none
_refine_ls_goodness_of_fit_ref 1.020
_refine_ls_hydrogen_treatment mixed
_refine_ls_matrix_type full
_refine_ls_number_parameters 946
_refine_ls_number_reflns 15814
_refine_ls_number_restraints 2
_refine_ls_restrained_S_all 1.020
_refine_ls_R_factor_all 0.0646
_refine_ls_R_factor_gt 0.0485
_refine_ls_shift/su_max 0.001
_refine_ls_shift/su_mean 0.000
_refine_ls_structure_factor_coef Fsqd
_refine_ls_weighting_details 'w=1/[\s^2^(Fo^2^)+(0.0404P)^2^+5.7364P] where P=(Fo^2^+2Fc^2^)/3'
_refine_ls_weighting_scheme calc
_refine_ls_wR_factor_gt 0.1068
_refine_ls_wR_factor_ref 0.1148
_reflns_Friedel_coverage 0.000
_reflns_number_gt 12803
_reflns_number_total 15814
_reflns_threshold_expression 'I > 2\s(I)'
_cod_data_source_file ja6b12861_si_001.cif
_cod_data_source_block p14148
_cod_depositor_comments 'Adding full bibliography for 4125594--4125598.cif.'
_cod_database_code 4125598
_shelx_space_group_comment
;
The symmetry employed for this shelxl refinement is uniquely defined
by the following loop, which should always be used as a source of
symmetry information in preference to the above space-group names.
They are only intended as comments.
;
_shelx_estimated_absorpt_t_min 0.954
_shelx_estimated_absorpt_t_max 0.980
_shelxl_version_number 2013-3

loop_
_space_group_symop_operation_xyz
'x, y, z'
'-x, -y, -z'

loop_
_atom_site_label
_atom_site_type_symbol
_atom_site_fract_x
_atom_site_fract_y
_atom_site_fract_z
_atom_site_U_iso_or_equiv
_atom_site_adp_type
_atom_site_occupancy
_atom_site_site_symmetry_order
_atom_site_calc_flag
_atom_site_refinement_flags_posn
_atom_site_refinement_flags_adp
_atom_site_refinement_flags_occupancy
_atom_site_disorder_assembly
_atom_site_disorder_group
Fe1 Fe 0.31058(2) 0.88457(2) 0.23286(2) 0.01430(8) Uani 1 1 d . . . . .
P2 P 0.17397(4) 0.81506(4) 0.32072(3) 0.01401(12) Uani 1 1 d . . . . .
P1 P 0.46208(5) 0.79694(5) 0.17902(3) 0.02419(15) Uani 1 1 d . . . . .
Si2 Si 0.39087(5) 0.87287(4) 0.32443(3) 0.01371(13) Uani 1 1 d . . . . .
P3 P 0.34968(5) 1.04313(4) 0.24240(3) 0.01769(13) Uani 1 1 d . . . . .
C6 C 0.32344(18) 0.78349(15) 0.39241(12) 0.0168(4) Uani 1 1 d . . . . .
C7 C 0.37870(18) 0.98988(16) 0.36801(12) 0.0171(5) Uani 1 1 d . . . . .
C23 C 0.53690(18) 0.83908(16) 0.28920(12) 0.0183(5) Uani 1 1 d . . . . .
C24 C 0.22464(18) 0.75305(16) 0.38694(12) 0.0168(4) Uani 1 1 d . . . . .
C32 C 0.3855(2) 1.00352(18) 0.43576(12) 0.0231(5) Uani 1 1 d . . . . .
H32A H 0.4075 0.9530 0.4608 0.028 Uiso 1 1 calc R U . . .
C34 C 0.34887(18) 1.06663(16) 0.33170(12) 0.0181(5) Uani 1 1 d . . . . .
C39 C 0.06714(18) 0.89489(16) 0.37499(12) 0.0173(5) Uani 1 1 d . . . . .
H39A H 0.0365 0.9334 0.3424 0.021 Uiso 1 1 calc R U . . .
C43 C 0.57003(19) 0.80922(17) 0.22029(13) 0.0217(5) Uani 1 1 d . . . . .
C45 C 0.3661(2) 0.74293(17) 0.44356(12) 0.0220(5) Uani 1 1 d . . . . .
H45A H 0.4324 0.7635 0.4483 0.026 Uiso 1 1 calc R U . . .
C50 C 0.09006(18) 0.72854(16) 0.29424(13) 0.0199(5) Uani 1 1 d . . . . .
H50A H 0.0428 0.7011 0.3381 0.024 Uiso 1 1 calc R U . . .
C51 C 0.1717(2) 0.68190(17) 0.43120(13) 0.0226(5) Uani 1 1 d . . . . .
H51A H 0.1051 0.6610 0.4272 0.027 Uiso 1 1 calc R U . . .
C52 C 0.11236(19) 0.96209(17) 0.41679(13) 0.0219(5) Uani 1 1 d . . . . .
H52A H 0.0563 1.0077 0.4395 0.033 Uiso 1 1 calc R U . . .
H52B H 0.1725 0.9949 0.3855 0.033 Uiso 1 1 calc R U . . .
H52C H 0.1374 0.9269 0.4522 0.033 Uiso 1 1 calc R U . . .
C54 C -0.02619(19) 0.84414(18) 0.42576(13) 0.0252(5) Uani 1 1 d . . . . .
H54A H -0.0786 0.8903 0.4519 0.038 Uiso 1 1 calc R U . . .
H54B H 0.0013 0.8050 0.4582 0.038 Uiso 1 1 calc R U . . .
H54C H -0.0608 0.8048 0.3995 0.038 Uiso 1 1 calc R U . . .
C57 C 0.3228(2) 1.15326(18) 0.36338(13) 0.0257(5) Uani 1 1 d . . . . .
H57A H 0.3017 1.2045 0.3386 0.031 Uiso 1 1 calc R U . . .
C58 C 0.3603(2) 1.0900(2) 0.46645(14) 0.0310(6) Uani 1 1 d . . . . .
H58A H 0.3655 1.0983 0.5123 0.037 Uiso 1 1 calc R U . . .
C59 C 0.2485(2) 1.12550(18) 0.22132(13) 0.0268(6) Uani 1 1 d . . . . .
H59A H 0.2628 1.1894 0.2349 0.032 Uiso 1 1 calc R U . . .
C62 C 0.01626(19) 0.77500(19) 0.25489(14) 0.0258(5) Uani 1 1 d . . . . .
H62A H -0.0274 0.7276 0.2425 0.039 Uiso 1 1 calc R U . . .
H62B H 0.0595 0.8056 0.2125 0.039 Uiso 1 1 calc R U . . .
H62C H -0.0307 0.8217 0.2845 0.039 Uiso 1 1 calc R U . . .
C63 C 0.2163(2) 0.64199(18) 0.48073(13) 0.0269(6) Uani 1 1 d . . . . .
H63A H 0.1807 0.5931 0.5102 0.032 Uiso 1 1 calc R U . . .
C64 C 0.7215(2) 0.8309(2) 0.29225(15) 0.0306(6) Uani 1 1 d . . . . .
H64A H 0.7733 0.8380 0.3170 0.037 Uiso 1 1 calc R U . . .
C66 C 0.4790(2) 1.09767(19) 0.19306(14) 0.0293(6) Uani 1 1 d . . . . .
H66A H 0.4915 1.0830 0.1428 0.035 Uiso 1 1 calc R U . . .
C68 C 0.3125(2) 0.67286(18) 0.48757(13) 0.0261(5) Uani 1 1 d . . . . .
H68A H 0.3419 0.6461 0.5224 0.031 Uiso 1 1 calc R U . . .
C72 C 0.61406(19) 0.84913(18) 0.32475(13) 0.0236(5) Uani 1 1 d . . . . .
H72A H 0.5926 0.8687 0.3718 0.028 Uiso 1 1 calc R U . . .
C73 C 0.6786(2) 0.7913(2) 0.18786(15) 0.0300(6) Uani 1 1 d . . . . .
H73A H 0.7009 0.7713 0.1409 0.036 Uiso 1 1 calc R U . . .
C74 C 0.3275(2) 1.16453(19) 0.43102(14) 0.0314(6) Uani 1 1 d . . . . .
H74A H 0.3084 1.2231 0.4530 0.038 Uiso 1 1 calc R U . . .
C78 C 0.1561(2) 0.64756(18) 0.25353(15) 0.0291(6) Uani 1 1 d . . . . .
H78A H 0.1081 0.6035 0.2419 0.044 Uiso 1 1 calc R U . . .
H78B H 0.1973 0.6155 0.2820 0.044 Uiso 1 1 calc R U . . .
H78C H 0.2054 0.6717 0.2106 0.044 Uiso 1 1 calc R U . . .
C81 C 0.1342(2) 1.1026(2) 0.26166(15) 0.0325(6) Uani 1 1 d . . . . .
H81A H 0.0842 1.1484 0.2495 0.049 Uiso 1 1 calc R U . . .
H81B H 0.1267 1.1049 0.3117 0.049 Uiso 1 1 calc R U . . .
H81C H 0.1182 1.0399 0.2498 0.049 Uiso 1 1 calc R U . . .
C83 C 0.5747(2) 1.0578(2) 0.21539(14) 0.0318(6) Uani 1 1 d . . . . .
H83A H 0.6405 1.0853 0.1863 0.048 Uiso 1 1 calc R U . . .
H83B H 0.5792 0.9898 0.2100 0.048 Uiso 1 1 calc R U . . .
H83C H 0.5658 1.0725 0.2643 0.048 Uiso 1 1 calc R U . . .
C84 C 0.5315(2) 0.8190(2) 0.08474(13) 0.0364(7) Uani 1 1 d . . . . .
H84A H 0.6000 0.7809 0.0737 0.044 Uiso 1 1 calc R U . . .
C89 C 0.7536(2) 0.8025(2) 0.22398(16) 0.0334(6) Uani 1 1 d . . . . .
H89A H 0.8275 0.7907 0.2017 0.040 Uiso 1 1 calc R U . . .
C90 C 0.5620(3) 0.9202(3) 0.06878(15) 0.0453(8) Uani 1 1 d . . . . .
H90A H 0.6025 0.9269 0.0197 0.068 Uiso 1 1 calc R U . . .
H90B H 0.6062 0.9389 0.0983 0.068 Uiso 1 1 calc R U . . .
H90C H 0.4968 0.9600 0.0781 0.068 Uiso 1 1 calc R U . . .
C92 C 0.4497(2) 0.6669(2) 0.18074(16) 0.0380(7) Uani 1 1 d . . . . .
H92A H 0.3861 0.6536 0.1641 0.046 Uiso 1 1 calc R U . . .
C94 C 0.2618(3) 1.1278(2) 0.14266(15) 0.0434(8) Uani 1 1 d . . . . .
H94A H 0.2072 1.1703 0.1324 0.065 Uiso 1 1 calc R U . . .
H94B H 0.2533 1.0648 0.1272 0.065 Uiso 1 1 calc R U . . .
H94C H 0.3332 1.1497 0.1181 0.065 Uiso 1 1 calc R U . . .
F4 F 0.66301(12) 0.69703(10) 0.43626(8) 0.0297(3) Uani 1 1 d . . . . .
C5 C 0.85876(18) 0.42454(17) 0.16102(12) 0.0177(5) Uani 1 1 d . . . . .
C8 C 0.79909(18) 0.50733(16) 0.32815(11) 0.0162(4) Uani 1 1 d . . . . .
H8A H 0.8703 0.5281 0.3192 0.019 Uiso 1 1 calc R U . . .
F9 F 0.82671(12) 0.68325(11) 0.37375(9) 0.0345(4) Uani 1 1 d . . . . .
F10 F 0.75543(15) 0.35434(12) -0.03173(9) 0.0404(4) Uani 1 1 d . . . . .
C11 C 0.71654(18) 0.55592(15) 0.37526(11) 0.0157(4) Uani 1 1 d . . . . .
C12 C 0.78042(17) 0.42910(16) 0.29363(11) 0.0154(4) Uani 1 1 d . . . . .
C13 C 0.89854(18) 0.20684(17) 0.17791(12) 0.0207(5) Uani 1 1 d . . . . .
H13A H 0.9283 0.2354 0.1337 0.025 Uiso 1 1 calc R U . . .
C14 C 0.99392(18) 0.38925(16) 0.24341(12) 0.0168(4) Uani 1 1 d . . . . .
C15 C 0.86135(17) 0.26351(16) 0.23620(12) 0.0175(5) Uani 1 1 d . . . . .
F16 F 0.77371(16) 0.60557(12) 0.46955(9) 0.0423(4) Uani 1 1 d . . . . .
F17 F 1.21666(13) 0.37805(16) 0.39835(9) 0.0502(5) Uani 1 1 d . . . . .
B18 B 0.8745(2) 0.37714(18) 0.23290(13) 0.0163(5) Uani 1 1 d . . . . .
C19 C 0.82198(18) 0.21623(17) 0.29980(12) 0.0193(5) Uani 1 1 d . . . . .
H19A H 0.7966 0.2517 0.3410 0.023 Uiso 1 1 calc R U . . .
C20 C 1.20056(18) 0.39384(15) 0.26648(12) 0.0176(5) Uani 1 1 d . . . . .
H20A H 1.2693 0.3960 0.2742 0.021 Uiso 1 1 calc R U . . .
F21 F 1.28747(13) 0.36365(13) 0.08519(9) 0.0438(4) Uani 1 1 d . . . . .
C22 C 0.67354(18) 0.40298(16) 0.30892(12) 0.0171(5) Uani 1 1 d . . . . .
H22A H 0.6568 0.3501 0.2867 0.021 Uiso 1 1 calc R U . . .
C25 C 1.08763(18) 0.39818(15) 0.18855(12) 0.0171(5) Uani 1 1 d . . . . .
H25A H 1.0822 0.4028 0.1422 0.021 Uiso 1 1 calc R U . . .
F26 F 0.45503(13) 0.38496(13) 0.31701(10) 0.0470(5) Uani 1 1 d . . . . .
C27 C 1.18850(18) 0.40047(15) 0.19977(12) 0.0170(5) Uani 1 1 d . . . . .
C28 C 0.61140(18) 0.52894(16) 0.38973(12) 0.0181(5) Uani 1 1 d . . . . .
H28A H 0.5552 0.5621 0.4220 0.022 Uiso 1 1 calc R U . . .
C29 C 0.87701(19) 0.55518(18) 0.07795(12) 0.0227(5) Uani 1 1 d . . . . .
C30 C 0.90051(18) 0.51131(17) 0.13490(12) 0.0191(5) Uani 1 1 d . . . . .
H30A H 0.9463 0.5410 0.1569 0.023 Uiso 1 1 calc R U . . .
F31 F 1.37698(12) 0.40261(15) 0.15451(9) 0.0474(5) Uani 1 1 d . . . . .
C33 C 1.2843(2) 0.41664(17) 0.13944(13) 0.0230(5) Uani 1 1 d . . . . .
C35 C 0.7443(2) 0.63502(17) 0.41370(12) 0.0218(5) Uani 1 1 d . . . . .
C36 C 0.79073(19) 0.38535(18) 0.12672(12) 0.0209(5) Uani 1 1 d . . . . .
H36A H 0.7591 0.3274 0.1434 0.025 Uiso 1 1 calc R U . . .
F37 F 0.80865(19) -0.01399(13) 0.37799(10) 0.0588(6) Uani 1 1 d . . . . .
F38 F 0.61940(14) 0.43444(17) 0.02353(10) 0.0577(6) Uani 1 1 d . . . . .
C40 C 0.81849(19) 0.11949(17) 0.30509(13) 0.0220(5) Uani 1 1 d . . . . .
F41 F 1.28556(15) 0.50450(12) 0.11529(9) 0.0481(5) Uani 1 1 d . . . . .
C42 C 1.00863(18) 0.38113(16) 0.31014(12) 0.0181(5) Uani 1 1 d . . . . .
H42A H 0.9476 0.3735 0.3490 0.022 Uiso 1 1 calc R U . . .
F44 F 0.40513(13) 0.48352(14) 0.39816(13) 0.0647(7) Uani 1 1 d . . . . .
C46 C 1.10902(18) 0.38390(16) 0.32150(12) 0.0181(5) Uani 1 1 d . . . . .
C47 C 0.59099(18) 0.45182(16) 0.35554(12) 0.0187(5) Uani 1 1 d . . . . .
C48 C 0.4789(2) 0.41791(19) 0.37205(15) 0.0304(6) Uani 1 1 d . . . . .
F53 F 1.06066(18) 0.44471(16) 0.43403(9) 0.0599(6) Uani 1 1 d . . . . .
C55 C 0.7681(2) 0.4281(2) 0.06945(12) 0.0257(5) Uani 1 1 d . . . . .
C56 C 0.8933(2) 0.10986(18) 0.18266(13) 0.0240(5) Uani 1 1 d . . . . .
C60 C 0.8109(2) 0.5136(2) 0.04426(13) 0.0272(6) Uani 1 1 d . . . . .
H60A H 0.7954 0.5430 0.0049 0.033 Uiso 1 1 calc R U . . .
C61 C 0.8531(2) 0.06458(18) 0.24621(13) 0.0244(5) Uani 1 1 d . . . . .
H61A H 0.8493 -0.0016 0.2494 0.029 Uiso 1 1 calc R U . . .
F65 F 1.07775(17) 0.29821(15) 0.42661(10) 0.0572(6) Uani 1 1 d . . . . .
C67 C 0.9229(2) 0.64748(19) 0.05074(13) 0.0295(6) Uani 1 1 d . . . . .
F69 F 0.6602(2) 0.30013(19) 0.06380(12) 0.0908(10) Uani 1 1 d . . . . .
C70 C 1.1170(2) 0.3777(2) 0.39469(13) 0.0263(6) Uani 1 1 d . . . . .
C75 C 0.7745(2) 0.07400(19) 0.37509(14) 0.0302(6) Uani 1 1 d . . . . .
F76 F 0.7994(2) 0.11756(15) 0.42534(9) 0.0641(7) Uani 1 1 d . . . . .
F77 F 0.9438(2) -0.03613(13) 0.12917(10) 0.0667(7) Uani 1 1 d . . . . .
F79 F 0.66822(16) 0.07087(18) 0.39312(11) 0.0668(7) Uani 1 1 d . . . . .
C82 C 0.6999(2) 0.3798(2) 0.03211(15) 0.0388(7) Uani 1 1 d . . . . .
F85 F 0.46349(17) 0.34795(17) 0.41854(13) 0.0715(7) Uani 1 1 d . . . . .
C86 C 0.9297(3) 0.0539(2) 0.11796(15) 0.0371(7) Uani 1 1 d . . . . .
F88 F 1.0200(2) 0.08189(15) 0.07535(11) 0.0809(9) Uani 1 1 d . . . . .
F95 F 0.8589(2) 0.0587(2) 0.08116(13) 0.0987(11) Uani 1 1 d . . . . .
C1 C 0.4281(2) 0.6281(2) 0.25427(18) 0.0402(7) Uani 1 1 d . . . . .
H1A H 0.4090 0.5624 0.2552 0.060 Uiso 1 1 calc R U . . .
H1B H 0.3687 0.6639 0.2851 0.060 Uiso 1 1 calc R U . . .
H1C H 0.4925 0.6329 0.2702 0.060 Uiso 1 1 calc R U . . .
C2 C 0.4758(3) 1.2043(2) 0.1989(2) 0.0521(9) Uani 1 1 d . . . . .
H2A H 0.5453 1.2287 0.1727 0.078 Uiso 1 1 calc R U . . .
H2B H 0.4606 1.2211 0.2479 0.078 Uiso 1 1 calc R U . . .
H2C H 0.4195 1.2312 0.1797 0.078 Uiso 1 1 calc R U . . .
C3 C 0.5467(3) 0.6129(2) 0.1340(2) 0.0630(12) Uani 1 1 d . . . . .
H3A H 0.5343 0.5456 0.1395 0.094 Uiso 1 1 calc R U . . .
H3B H 0.6114 0.6268 0.1474 0.094 Uiso 1 1 calc R U . . .
H3C H 0.5560 0.6317 0.0852 0.094 Uiso 1 1 calc R U . . .
C4 C 0.4680(3) 0.7867(4) 0.03607(17) 0.0685(13) Uani 1 1 d . . . . .
H4A H 0.5156 0.7823 -0.0114 0.103 Uiso 1 1 calc R U . . .
H4B H 0.4093 0.8318 0.0367 0.103 Uiso 1 1 calc R U . . .
H4C H 0.4386 0.7253 0.0517 0.103 Uiso 1 1 calc R U . . .
F71A F 0.84657(18) 0.71118(15) 0.04578(14) 0.0781(8) Uani 1 1 d . . . . .
F49A F 0.98647(17) 0.64499(13) -0.01251(10) 0.0585(6) Uani 1 1 d . . . . .
F91A F 0.9716(3) 0.68712(17) 0.09069(14) 0.1022(11) Uani 1 1 d . . . . .
H1 H 0.203(4) 0.777(4) 0.105(3) 0.044(16) Uiso 0.650(11) 1 d . . P A 1
N87A N 0.2236(3) 0.8259(3) 0.11573(17) 0.0235(13) Uani 0.650(11) 1 d . U P A 1
C80A C 0.2584(6) 0.8600(5) 0.1637(4) 0.0160(13) Uani 0.650(11) 1 d . U P A 1
N87B N 0.2072(8) 0.8978(9) 0.1170(5) 0.058(4) Uani 0.350(11) 1 d . U P A 2
C80B C 0.2489(15) 0.8934(10) 0.1674(10) 0.032(3) Uani 0.350(11) 1 d . U P A 2
C9A C 0.1896(4) 0.8769(4) 0.0608(2) 0.0758(14) Uani 1 1 d . . . . .
H9A1 H 0.1277 0.8467 0.0528 0.114 Uiso 0.650(11) 1 calc R U P A 1
H9A2 H 0.2486 0.8765 0.0178 0.114 Uiso 0.650(11) 1 calc R U P A 1
H9A3 H 0.1698 0.9415 0.0750 0.114 Uiso 0.650(11) 1 calc R U P A 1
H9A4 H 0.2364 0.9297 0.0443 0.114 Uiso 0.350(11) 1 calc R U P A 1
H9A5 H 0.1154 0.9000 0.0793 0.114 Uiso 0.350(11) 1 calc R U P A 1
H9A6 H 0.1943 0.8349 0.0220 0.114 Uiso 0.350(11) 1 calc R U P A 1

loop_
_atom_site_aniso_label
_atom_site_aniso_U_11
_atom_site_aniso_U_22
_atom_site_aniso_U_33
_atom_site_aniso_U_23
_atom_site_aniso_U_13
_atom_site_aniso_U_12
Fe1 0.01334(16) 0.01703(17) 0.01316(16) -0.00103(12) -0.00442(12) -0.00244(12)
P2 0.0117(3) 0.0140(3) 0.0167(3) -0.0002(2) -0.0045(2) -0.0013(2)
P1 0.0150(3) 0.0358(4) 0.0210(3) -0.0139(3) -0.0022(2) -0.0039(3)
Si2 0.0128(3) 0.0152(3) 0.0137(3) -0.0014(2) -0.0044(2) -0.0015(2)
P3 0.0216(3) 0.0152(3) 0.0149(3) 0.0007(2) -0.0026(2) -0.0021(2)
C6 0.0189(11) 0.0146(11) 0.0171(11) -0.0015(9) -0.0051(9) 0.0008(9)
C7 0.0148(11) 0.0196(12) 0.0159(11) -0.0024(9) -0.0018(9) -0.0069(9)
C23 0.0145(11) 0.0180(11) 0.0230(12) 0.0008(9) -0.0062(9) -0.0020(9)
C24 0.0176(11) 0.0156(11) 0.0170(11) 0.0012(9) -0.0048(9) 0.0012(9)
C32 0.0237(12) 0.0293(14) 0.0174(12) -0.0023(10) -0.0062(10) -0.0084(10)
C34 0.0172(11) 0.0199(12) 0.0157(11) -0.0031(9) -0.0010(9) -0.0065(9)
C39 0.0141(11) 0.0177(11) 0.0183(11) -0.0014(9) -0.0016(9) 0.0001(9)
C43 0.0151(11) 0.0219(12) 0.0282(13) -0.0065(10) -0.0060(10) -0.0007(9)
C45 0.0226(12) 0.0236(13) 0.0211(12) -0.0003(10) -0.0086(10) 0.0013(10)
C50 0.0142(11) 0.0206(12) 0.0254(12) -0.0021(10) -0.0056(9) -0.0054(9)
C51 0.0202(12) 0.0189(12) 0.0263(13) 0.0028(10) -0.0025(10) -0.0034(9)
C52 0.0188(12) 0.0217(12) 0.0227(12) -0.0048(10) -0.0010(10) -0.0025(9)
C54 0.0195(12) 0.0255(13) 0.0261(13) -0.0019(10) 0.0019(10) -0.0043(10)
C57 0.0300(14) 0.0182(12) 0.0263(13) -0.0041(10) -0.0022(11) -0.0073(10)
C58 0.0363(15) 0.0376(16) 0.0196(13) -0.0096(11) -0.0063(11) -0.0132(12)
C59 0.0342(14) 0.0182(12) 0.0274(13) 0.0042(10) -0.0084(11) 0.0031(10)
C62 0.0172(12) 0.0329(14) 0.0296(14) -0.0034(11) -0.0097(10) -0.0029(10)
C63 0.0316(14) 0.0202(13) 0.0254(13) 0.0076(10) -0.0028(11) 0.0003(10)
C64 0.0183(13) 0.0376(16) 0.0402(16) 0.0055(12) -0.0157(11) -0.0029(11)
C66 0.0306(14) 0.0262(14) 0.0244(13) 0.0038(11) 0.0035(11) -0.0062(11)
C68 0.0327(14) 0.0245(13) 0.0222(13) 0.0049(10) -0.0105(11) 0.0054(11)
C72 0.0202(12) 0.0275(13) 0.0254(13) 0.0039(10) -0.0104(10) -0.0028(10)
C73 0.0181(12) 0.0357(15) 0.0338(15) -0.0107(12) -0.0025(11) 0.0009(11)
C74 0.0387(16) 0.0236(14) 0.0291(14) -0.0121(11) -0.0031(12) -0.0088(11)
C78 0.0240(13) 0.0239(13) 0.0417(16) -0.0116(12) -0.0124(12) -0.0001(10)
C81 0.0298(14) 0.0304(15) 0.0374(16) 0.0084(12) -0.0110(12) 0.0056(11)
C83 0.0249(14) 0.0367(16) 0.0297(14) 0.0016(12) 0.0007(11) -0.0130(12)
C84 0.0230(13) 0.066(2) 0.0183(13) -0.0188(13) -0.0005(10) -0.0064(13)
C89 0.0130(12) 0.0388(16) 0.0462(17) -0.0018(13) -0.0053(11) 0.0030(11)
C90 0.0458(19) 0.068(2) 0.0184(14) -0.0048(14) -0.0021(13) -0.0001(16)
C92 0.0251(14) 0.0365(16) 0.0476(18) -0.0264(14) 0.0005(12) -0.0053(12)
C94 0.062(2) 0.0382(17) 0.0302(16) 0.0096(13) -0.0149(15) 0.0096(15)
F4 0.0310(8) 0.0233(8) 0.0325(8) -0.0128(6) -0.0043(7) 0.0002(6)
C5 0.0130(11) 0.0244(12) 0.0150(11) -0.0043(9) -0.0029(8) 0.0029(9)
C8 0.0143(11) 0.0214(12) 0.0135(10) 0.0010(9) -0.0046(8) -0.0035(9)
F9 0.0290(8) 0.0267(8) 0.0446(10) -0.0094(7) -0.0028(7) -0.0141(7)
F10 0.0565(11) 0.0374(10) 0.0366(9) -0.0098(7) -0.0279(8) 0.0038(8)
C11 0.0202(11) 0.0152(11) 0.0134(10) 0.0010(8) -0.0073(9) -0.0026(9)
C12 0.0156(11) 0.0187(11) 0.0125(10) -0.0003(8) -0.0051(8) 0.0004(9)
C13 0.0173(11) 0.0252(13) 0.0186(12) -0.0025(9) -0.0033(9) -0.0008(9)
C14 0.0168(11) 0.0171(11) 0.0166(11) -0.0022(9) -0.0052(9) 0.0005(9)
C15 0.0111(10) 0.0229(12) 0.0201(11) -0.0028(9) -0.0072(9) 0.0004(9)
F16 0.0709(13) 0.0352(9) 0.0347(9) -0.0077(7) -0.0372(9) 0.0013(8)
F17 0.0233(8) 0.1056(17) 0.0260(9) 0.0018(9) -0.0137(7) -0.0073(9)
B18 0.0139(12) 0.0216(13) 0.0136(12) -0.0020(10) -0.0042(9) -0.0010(10)
C19 0.0186(11) 0.0231(12) 0.0173(11) -0.0037(9) -0.0069(9) 0.0014(9)
C20 0.0160(11) 0.0149(11) 0.0232(12) 0.0013(9) -0.0074(9) -0.0004(9)
F21 0.0322(9) 0.0589(12) 0.0306(9) -0.0151(8) 0.0098(7) -0.0108(8)
C22 0.0191(11) 0.0164(11) 0.0165(11) -0.0018(9) -0.0054(9) -0.0037(9)
C25 0.0190(11) 0.0163(11) 0.0162(11) -0.0008(9) -0.0051(9) 0.0008(9)
F26 0.0207(8) 0.0604(12) 0.0615(12) -0.0307(10) -0.0104(8) -0.0087(8)
C27 0.0169(11) 0.0132(11) 0.0201(11) 0.0032(9) -0.0039(9) 0.0002(8)
C28 0.0178(11) 0.0192(12) 0.0150(11) -0.0008(9) -0.0009(9) -0.0003(9)
C29 0.0212(12) 0.0274(13) 0.0152(11) -0.0014(10) 0.0016(9) 0.0024(10)
C30 0.0167(11) 0.0236(12) 0.0159(11) -0.0042(9) -0.0027(9) 0.0014(9)
F31 0.0152(8) 0.0877(15) 0.0359(9) 0.0257(9) -0.0037(7) -0.0026(8)
C33 0.0211(12) 0.0242(13) 0.0240(13) 0.0068(10) -0.0073(10) -0.0011(10)
C35 0.0260(13) 0.0209(12) 0.0197(12) -0.0023(9) -0.0082(10) -0.0033(10)
C36 0.0180(11) 0.0294(13) 0.0143(11) -0.0003(9) -0.0026(9) -0.0036(10)
F37 0.1027(17) 0.0324(10) 0.0362(10) 0.0091(8) -0.0144(11) 0.0184(10)
F38 0.0270(9) 0.1138(18) 0.0376(10) -0.0283(11) -0.0165(8) 0.0084(10)
C40 0.0216(12) 0.0246(13) 0.0222(12) -0.0005(10) -0.0103(10) 0.0011(10)
F41 0.0523(11) 0.0322(10) 0.0442(10) 0.0208(8) 0.0103(9) 0.0001(8)
C42 0.0163(11) 0.0221(12) 0.0154(11) -0.0013(9) -0.0033(9) -0.0008(9)
F44 0.0153(8) 0.0554(12) 0.1131(18) -0.0512(12) 0.0036(9) -0.0030(8)
C46 0.0195(11) 0.0185(12) 0.0181(11) -0.0011(9) -0.0081(9) -0.0003(9)
C47 0.0150(11) 0.0200(12) 0.0205(12) -0.0016(9) -0.0034(9) -0.0030(9)
C48 0.0188(13) 0.0294(14) 0.0391(16) -0.0108(12) 0.0002(11) -0.0055(11)
F53 0.0754(14) 0.0798(15) 0.0303(10) -0.0281(10) -0.0266(10) 0.0380(12)
C55 0.0214(12) 0.0417(16) 0.0147(11) 0.0018(10) -0.0055(9) -0.0068(11)
C56 0.0207(12) 0.0254(13) 0.0251(13) -0.0078(10) -0.0049(10) 0.0024(10)
C60 0.0251(13) 0.0410(16) 0.0154(12) 0.0055(11) -0.0060(10) -0.0015(11)
C61 0.0229(13) 0.0215(13) 0.0298(13) -0.0022(10) -0.0088(10) 0.0013(10)
F65 0.0721(14) 0.0728(14) 0.0344(10) 0.0285(10) -0.0267(10) -0.0302(11)
C67 0.0354(15) 0.0300(14) 0.0200(13) -0.0019(11) -0.0027(11) 0.0016(11)
F69 0.131(2) 0.115(2) 0.0581(14) 0.0518(14) -0.0714(15) -0.0968(18)
C70 0.0194(12) 0.0401(15) 0.0208(12) -0.0005(11) -0.0082(10) 0.0002(11)
C75 0.0386(16) 0.0260(14) 0.0270(14) 0.0018(11) -0.0110(12) -0.0007(11)
F76 0.1179(19) 0.0555(13) 0.0245(9) 0.0062(8) -0.0259(11) -0.0354(13)
F77 0.1063(18) 0.0267(10) 0.0466(12) -0.0133(8) 0.0125(12) 0.0084(10)
F79 0.0375(11) 0.0987(18) 0.0541(13) 0.0442(12) 0.0002(9) -0.0048(11)
C82 0.0394(17) 0.057(2) 0.0269(15) 0.0141(13) -0.0199(13) -0.0188(15)
F85 0.0438(12) 0.0834(17) 0.0831(16) 0.0408(13) -0.0097(11) -0.0389(11)
C86 0.0469(18) 0.0306(15) 0.0290(15) -0.0089(12) -0.0023(13) 0.0023(13)
F88 0.0999(18) 0.0529(13) 0.0526(13) -0.0265(10) 0.0454(12) -0.0250(12)
F95 0.116(2) 0.131(2) 0.0675(16) -0.0733(17) -0.0556(16) 0.0566(19)
C1 0.0297(15) 0.0234(14) 0.067(2) -0.0139(14) -0.0111(14) 0.0025(11)
C2 0.0455(19) 0.0256(16) 0.069(2) 0.0097(15) 0.0124(17) -0.0151(14)
C3 0.0392(19) 0.042(2) 0.090(3) -0.041(2) 0.0152(18) -0.0044(15)
C4 0.044(2) 0.139(4) 0.0228(16) -0.029(2) -0.0042(14) -0.026(2)
F71A 0.0558(13) 0.0427(12) 0.1006(18) 0.0293(12) 0.0304(12) 0.0224(10)
F49A 0.0669(13) 0.0365(10) 0.0443(11) -0.0025(8) 0.0315(10) -0.0093(9)
F91A 0.201(3) 0.0587(15) 0.0784(17) 0.0353(13) -0.086(2) -0.0768(19)
N87A 0.0199(17) 0.034(3) 0.0186(17) -0.0097(15) -0.0076(13) 0.0018(15)
C80A 0.012(2) 0.016(3) 0.018(2) -0.010(3) -0.0002(15) 0.000(3)
N87B 0.081(7) 0.063(9) 0.051(5) 0.023(5) -0.051(5) -0.040(6)
C80B 0.033(7) 0.024(8) 0.044(7) 0.001(7) -0.018(5) -0.009(7)
C9A 0.066(3) 0.107(4) 0.068(3) -0.046(3) -0.043(2) 0.034(3)

loop_
_atom_type_symbol
_atom_type_description
_atom_type_scat_dispersion_real
_atom_type_scat_dispersion_imag
_atom_type_scat_source
C C 0.0033 0.0016 'International Tables Vol C Tables 4.2.6.8 and 6.1.1.4'
H H 0.0000 0.0000 'International Tables Vol C Tables 4.2.6.8 and 6.1.1.4'
B B 0.0013 0.0007 'International Tables Vol C Tables 4.2.6.8 and 6.1.1.4'
N N 0.0061 0.0033 'International Tables Vol C Tables 4.2.6.8 and 6.1.1.4'
F F 0.0171 0.0103 'International Tables Vol C Tables 4.2.6.8 and 6.1.1.4'
Si Si 0.0817 0.0704 'International Tables Vol C Tables 4.2.6.8 and 6.1.1.4'
P P 0.1023 0.0942 'International Tables Vol C Tables 4.2.6.8 and 6.1.1.4'
Fe Fe 0.3463 0.8444 'International Tables Vol C Tables 4.2.6.8 and 6.1.1.4'

loop_
_geom_angle_atom_site_label_1
_geom_angle_atom_site_label_2
_geom_angle_atom_site_label_3
_geom_angle
C80B Fe1 P1 100.5(6)
C80A Fe1 P1 88.6(2)
C80B Fe1 Si2 178.6(7)
C80A Fe1 Si2 164.1(2)
P1 Fe1 Si2 80.74(2)
C80B Fe1 P2 99.8(6)
C80A Fe1 P2 96.4(3)
P1 Fe1 P2 119.36(3)
Si2 Fe1 P2 78.96(2)
C80B Fe1 P3 100.5(5)
C80A Fe1 P3 115.5(2)
P1 Fe1 P3 111.88(3)
Si2 Fe1 P3 79.60(2)
P2 Fe1 P3 119.43(2)
C24 P2 C50 104.35(11)
C24 P2 C39 102.08(10)
C50 P2 C39 100.52(10)
C24 P2 Fe1 112.77(8)
C50 P2 Fe1 117.82(8)
C39 P2 Fe1 117.19(7)
C43 P1 C92 101.47(13)
C43 P1 C84 102.57(12)
C92 P1 C84 101.10(14)
C43 P1 Fe1 112.29(8)
C92 P1 Fe1 117.24(9)
C84 P1 Fe1 119.64(11)
C23 Si2 C7 109.01(10)
C23 Si2 C6 109.26(10)
C7 Si2 C6 108.07(10)
C23 Si2 Fe1 109.66(8)
C7 Si2 Fe1 109.26(8)
C6 Si2 Fe1 111.53(7)
C34 P3 C59 106.46(12)
C34 P3 C66 100.58(11)
C59 P3 C66 101.71(12)
C34 P3 Fe1 109.82(8)
C59 P3 Fe1 112.61(9)
C66 P3 Fe1 123.91(9)
C45 C6 C24 118.8(2)
C45 C6 Si2 125.83(18)
C24 C6 Si2 115.27(17)
C32 C7 C34 118.3(2)
C32 C7 Si2 125.12(19)
C34 C7 Si2 116.20(16)
C72 C23 C43 118.7(2)
C72 C23 Si2 124.66(19)
C43 C23 Si2 116.40(17)
C51 C24 C6 120.1(2)
C51 C24 P2 125.11(18)
C6 C24 P2 114.81(17)
C58 C32 C7 120.5(2)
C57 C34 C7 120.7(2)
C57 C34 P3 124.48(19)
C7 C34 P3 114.83(17)
C52 C39 C54 108.04(19)
C52 C39 P2 112.04(16)
C54 C39 P2 114.33(16)
C73 C43 C23 120.2(2)
C73 C43 P1 124.7(2)
C23 C43 P1 115.06(17)
C68 C45 C6 120.6(2)
C62 C50 C78 111.5(2)
C62 C50 P2 111.76(17)
C78 C50 P2 112.84(16)
C63 C51 C24 120.0(2)
C74 C57 C34 120.0(3)
C32 C58 C74 120.8(2)
C81 C59 C94 110.9(2)
C81 C59 P3 112.51(18)
C94 C59 P3 110.29(19)
C51 C63 C68 120.4(2)
C89 C64 C72 120.2(2)
C83 C66 C2 108.8(3)
C83 C66 P3 112.44(18)
C2 C66 P3 113.05(19)
C63 C68 C45 120.1(2)
C64 C72 C23 120.7(2)
C89 C73 C43 120.0(3)
C57 C74 C58 119.7(2)
C90 C84 C4 110.2(3)
C90 C84 P1 112.88(19)
C4 C84 P1 113.1(2)
C64 C89 C73 120.2(2)
C1 C92 C3 108.6(3)
C1 C92 P1 110.93(18)
C3 C92 P1 115.1(2)
C36 C5 C30 115.9(2)
C36 C5 B18 120.8(2)
C30 C5 B18 122.8(2)
C11 C8 C12 122.1(2)
C28 C11 C8 121.3(2)
C28 C11 C35 120.0(2)
C8 C11 C35 118.6(2)
C8 C12 C22 115.8(2)
C8 C12 B18 122.6(2)
C22 C12 B18 121.32(19)
C56 C13 C15 122.1(2)
C25 C14 C42 115.6(2)
C25 C14 B18 124.1(2)
C42 C14 B18 120.0(2)
C19 C15 C13 115.6(2)
C19 C15 B18 121.0(2)
C13 C15 B18 123.0(2)
C5 B18 C12 103.19(18)
C5 B18 C14 114.34(19)
C12 B18 C14 112.26(18)
C5 B18 C15 112.57(18)
C12 B18 C15 111.54(19)
C14 B18 C15 103.24(18)
C40 C19 C15 122.5(2)
C46 C20 C27 117.8(2)
C47 C22 C12 122.2(2)
C27 C25 C14 122.1(2)
C20 C27 C25 121.1(2)
C20 C27 C33 119.5(2)
C25 C27 C33 119.3(2)
C11 C28 C47 117.6(2)
C60 C29 C30 120.6(2)
C60 C29 C67 118.2(2)
C30 C29 C67 121.2(2)
C29 C30 C5 122.1(2)
F31 C33 F21 107.1(2)
F31 C33 F41 105.5(2)
F21 C33 F41 105.2(2)
F31 C33 C27 113.7(2)
F21 C33 C27 113.1(2)
F41 C33 C27 111.7(2)
F16 C35 F4 106.48(19)
F16 C35 F9 106.4(2)
F4 C35 F9 106.44(19)
F16 C35 C11 112.1(2)
F4 C35 C11 113.2(2)
F9 C35 C11 111.79(19)
C55 C36 C5 122.3(2)
C19 C40 C61 120.9(2)
C19 C40 C75 119.3(2)
C61 C40 C75 119.7(2)
C46 C42 C14 122.4(2)
C20 C46 C42 121.0(2)
C20 C46 C70 120.2(2)
C42 C46 C70 118.8(2)
C28 C47 C22 121.1(2)
C28 C47 C48 119.2(2)
C22 C47 C48 119.6(2)
F44 C48 F26 106.5(2)
F44 C48 F85 106.6(2)
F26 C48 F85 105.7(2)
F44 C48 C47 113.2(2)
F26 C48 C47 113.0(2)
F85 C48 C47 111.3(2)
C36 C55 C60 120.8(2)
C36 C55 C82 119.8(2)
C60 C55 C82 119.4(2)
C61 C56 C13 121.2(2)
C61 C56 C86 119.5(2)
C13 C56 C86 119.3(2)
C55 C60 C29 118.3(2)
C56 C61 C40 117.6(2)
F91A C67 F49A 108.9(3)
F91A C67 F71A 103.6(3)
F49A C67 F71A 103.2(2)
F91A C67 C29 114.0(2)
F49A C67 C29 114.0(2)
F71A C67 C29 112.2(2)
F17 C70 F53 109.1(2)
F17 C70 F65 104.9(2)
F53 C70 F65 104.9(2)
F17 C70 C46 112.9(2)
F53 C70 C46 112.4(2)
F65 C70 C46 111.9(2)
F76 C75 F37 106.3(2)
F76 C75 F79 106.4(3)
F37 C75 F79 105.3(2)
F76 C75 C40 112.9(2)
F37 C75 C40 113.1(2)
F79 C75 C40 112.2(2)
F38 C82 F10 105.5(2)
F38 C82 F69 108.9(3)
F10 C82 F69 104.5(3)
F38 C82 C55 112.4(3)
F10 C82 C55 112.1(2)
F69 C82 C55 112.9(2)
F88 C86 F77 106.2(3)
F88 C86 F95 105.5(3)
F77 C86 F95 104.9(3)
F88 C86 C56 113.5(2)
F77 C86 C56 114.1(2)
F95 C86 C56 111.9(2)
C80A N87A C9A 127.6(5)
N87A C80A Fe1 169.2(5)
C9A N87B C80B 158.7(13)
N87B C80B Fe1 177.1(15)

loop_
_geom_bond_atom_site_label_1
_geom_bond_atom_site_label_2
_geom_bond_distance
Fe1 C80B 1.715(19)
Fe1 C80A 1.750(9)
Fe1 P1 2.3068(7)
Fe1 Si2 2.3479(7)
Fe1 P2 2.3505(7)
Fe1 P3 2.3690(7)
P2 C24 1.834(2)
P2 C50 1.860(2)
P2 C39 1.877(2)
P1 C43 1.831(2)
P1 C92 1.874(3)
P1 C84 1.874(3)
Si2 C23 1.881(2)
Si2 C7 1.890(2)
Si2 C6 1.892(2)
P3 C34 1.824(2)
P3 C59 1.863(3)
P3 C66 1.880(3)
C6 C45 1.398(3)
C6 C24 1.404(3)
C7 C32 1.402(3)
C7 C34 1.404(3)
C23 C72 1.395(3)
C23 C43 1.398(3)
C24 C51 1.400(3)
C32 C58 1.384(4)
C34 C57 1.395(3)
C39 C52 1.526(3)
C39 C54 1.539(3)
C43 C73 1.396(3)
C45 C68 1.389(4)
C50 C62 1.527(3)
C50 C78 1.528(3)
C51 C63 1.383(4)
C57 C74 1.386(4)
C58 C74 1.386(4)
C59 C81 1.522(4)
C59 C94 1.534(4)
C63 C68 1.383(4)
C64 C89 1.380(4)
C64 C72 1.385(4)
C66 C83 1.523(4)
C66 C2 1.533(4)
C73 C89 1.382(4)
C84 C90 1.518(5)
C84 C4 1.530(4)
C92 C1 1.513(5)
C92 C3 1.540(4)
F4 C35 1.340(3)
C5 C36 1.400(3)
C5 C30 1.403(3)
C5 B18 1.636(3)
C8 C11 1.393(3)
C8 C12 1.394(3)
F9 C35 1.345(3)
F10 C82 1.332(4)
C11 C28 1.382(3)
C11 C35 1.495(3)
C12 C22 1.399(3)
C12 B18 1.636(3)
C13 C56 1.393(4)
C13 C15 1.400(3)
C14 C25 1.400(3)
C14 C42 1.402(3)
C14 B18 1.638(3)
C15 C19 1.399(3)
C15 B18 1.640(3)
F16 C35 1.332(3)
F17 C70 1.318(3)
C19 C40 1.388(3)
C20 C46 1.385(3)
C20 C27 1.387(3)
F21 C33 1.331(3)
C22 C47 1.390(3)
C25 C27 1.392(3)
F26 C48 1.327(3)
C27 C33 1.492(3)
C28 C47 1.386(3)
C29 C60 1.389(4)
C29 C30 1.389(3)
C29 C67 1.495(4)
F31 C33 1.328(3)
C33 F41 1.335(3)
C36 C55 1.383(3)
F37 C75 1.327(3)
F38 C82 1.331(4)
C40 C61 1.391(3)
C40 C75 1.498(4)
C42 C46 1.387(3)
F44 C48 1.325(3)
C46 C70 1.497(3)
C47 C48 1.497(3)
C48 F85 1.331(4)
F53 C70 1.321(3)
C55 C60 1.386(4)
C55 C82 1.505(4)
C56 C61 1.386(4)
C56 C86 1.492(4)
F65 C70 1.336(3)
C67 F91A 1.302(3)
C67 F49A 1.305(3)
C67 F71A 1.346(3)
F69 C82 1.338(4)
C75 F76 1.317(3)
C75 F79 1.328(3)
F77 C86 1.319(4)
C86 F88 1.312(4)
C86 F95 1.328(4)
N87A C80A 1.283(9)
N87A C9A 1.463(6)
N87B C9A 1.254(9)
N87B C80B 1.27(2)
